data_7128226
loop_
_publ_author_name
'Rajendran, N. M.'
'Gautam, Nimisha'
'Sarkar, Pallavi'
'Ahmed, Jasimuddin'
'Das, Arpan'
'Das, Shubhajit'
'Pati, Swapan K.'
'Mandal, Swadhin K.'

_publ_section_title
;
 Bicyclic (alkyl)(amino)carbene stabilized zinc(0) complex with singlet
 biradicaloid ground state.
;
_journal_issue 43
_journal_name_full 'Chemical communications (Cambridge, England)'
_journal_page_first 5282
_journal_page_last 5285
_journal_paper_doi 10.1039/d1cc01298c
_journal_volume 57
_journal_year 2021
_chemical_formula_moiety 'C44 H66 Cl4 N2 Zn2, 1.5[C7H8]'
_chemical_formula_sum 'C54.5 H78 Cl4 N2 Zn2'
_chemical_formula_weight 1033.72
_space_group_crystal_system monoclinic
_space_group_IT_number 14
_space_group_name_Hall '-P 2ybc'
_space_group_name_H-M_alt 'P 1 21/c 1'
_atom_sites_solution_hydrogens geom
_audit_creation_date 2021-03-23
_audit_creation_method
;
Olex2 1.5-dev
(compiled 2021.03.16 svn.rd6aaa9fc for OlexSys, GUI svn.r6225)
;
_audit_update_record
;
2021-03-31 deposited with the CCDC.	2021-04-22 downloaded from the CCDC.
;
_cell_angle_alpha 90
_cell_angle_beta 99.979(7)
_cell_angle_gamma 90
_cell_formula_units_Z 2
_cell_length_a 9.6552(7)
_cell_length_b 17.3124(13)
_cell_length_c 15.8733(13)
_cell_measurement_reflns_used 3654
_cell_measurement_temperature 293.0
_cell_measurement_theta_max 25.0730
_cell_measurement_theta_min 2.0940
_cell_volume 2613.2(4)
_computing_cell_refinement
;
CrysAlisPro, Agilent Technologies,
Version 1.171.37.34 (release 22-05-2014 CrysAlis171 .NET)
(compiled May 22 2014,16:03:01)
;
_computing_data_collection
;
CrysAlisPro, Agilent Technologies,
Version 1.171.37.34 (release 22-05-2014 CrysAlis171 .NET)
(compiled May 22 2014,16:03:01)
;
_computing_data_reduction
;
CrysAlisPro, Agilent Technologies,
Version 1.171.37.34 (release 22-05-2014 CrysAlis171 .NET)
(compiled May 22 2014,16:03:01)
;
_computing_molecular_graphics 'Olex2 1.5-dev (Dolomanov et al., 2009)'
_computing_publication_material 'Olex2 1.5-dev (Dolomanov et al., 2009)'
_computing_structure_refinement 'SHELXL 2018/3 (Sheldrick, 2015)'
_computing_structure_solution 'ShelXS (Sheldrick, 2008)'
_diffrn_ambient_temperature 293(2)
_diffrn_detector_area_resol_mean 7.9580
_diffrn_detector_type Eos
_diffrn_measured_fraction_theta_full 0.999
_diffrn_measured_fraction_theta_max 0.999
_diffrn_measurement_details
;
#__ type_ start__ end____ width___ exp.time_
  1 omega   35.00  121.00   1.0000   22.5000
omega____ theta____ kappa____ phi______ frames
    -       26.7184  178.0000  -60.0000 86

#__ type_ start__ end____ width___ exp.time_
  2 omega  -29.00  108.00   1.0000   22.5000
omega____ theta____ kappa____ phi______ frames
    -       26.7184   38.0000    0.0000 137

#__ type_ start__ end____ width___ exp.time_
  3 omega   35.00  121.00   1.0000   22.5000
omega____ theta____ kappa____ phi______ frames
    -       26.7184  178.0000  150.0000 86

#__ type_ start__ end____ width___ exp.time_
  4 omega  -11.00   14.00   1.0000   22.5000
omega____ theta____ kappa____ phi______ frames
    -       26.7184   57.0000 -150.0000 25

#__ type_ start__ end____ width___ exp.time_
  5 omega  -11.00  103.00   1.0000   22.5000
omega____ theta____ kappa____ phi______ frames
    -       26.7184   57.0000  120.0000 114
;
_diffrn_measurement_device 'four-circle diffractometer'
_diffrn_measurement_device_type 'SuperNova, Dual, Cu at zero, Eos'
_diffrn_measurement_method '\w scans'
_diffrn_radiation_type MoK\a
_diffrn_radiation_wavelength 0.71073
_diffrn_reflns_av_R_equivalents 0.0745
_diffrn_reflns_av_unetI/netI 0.0636
_diffrn_reflns_Laue_measured_fraction_full 0.999
_diffrn_reflns_Laue_measured_fraction_max 0.999
_diffrn_reflns_limit_h_max 11
_diffrn_reflns_limit_h_min -11
_diffrn_reflns_limit_k_max 20
_diffrn_reflns_limit_k_min -20
_diffrn_reflns_limit_l_max 18
_diffrn_reflns_limit_l_min -17
_diffrn_reflns_number 14705
_diffrn_reflns_point_group_measured_fraction_full 0.999
_diffrn_reflns_point_group_measured_fraction_max 0.999
_diffrn_reflns_theta_full 25.023
_diffrn_reflns_theta_max 25.023
_diffrn_reflns_theta_min 1.755
_exptl_absorpt_coefficient_mu 1.159
_exptl_absorpt_correction_T_max 1.00000
_exptl_absorpt_correction_T_min 0.48418
_exptl_absorpt_correction_type multi-scan
_exptl_absorpt_process_details
;
CrysAlisPro, Agilent Technologies,
Version 1.171.37.34 (release 22-05-2014 CrysAlis171 .NET)
(compiled May 22 2014,16:03:01)
Empirical absorption correction using spherical harmonics,
 implemented in SCALE3 ABSPACK scaling algorithm.
;
_exptl_crystal_colour 'clear whiteish colourless'
_exptl_crystal_colour_lustre clear
_exptl_crystal_colour_modifier whiteish
_exptl_crystal_colour_primary colourless
_exptl_crystal_density_diffrn 1.314
_exptl_crystal_description block
_exptl_crystal_F_000 1094
_exptl_crystal_size_max 0.4
_exptl_crystal_size_mid 0.3
_exptl_crystal_size_min 0.2
_refine_diff_density_max 0.578
_refine_diff_density_min -0.565
_refine_diff_density_rms 0.082
_refine_ls_extinction_method none
_refine_ls_goodness_of_fit_ref 1.034
_refine_ls_hydrogen_treatment constr
_refine_ls_matrix_type full
_refine_ls_number_parameters 291
_refine_ls_number_reflns 4614
_refine_ls_number_restraints 274
_refine_ls_restrained_S_all 1.033
_refine_ls_R_factor_all 0.0647
_refine_ls_R_factor_gt 0.0497
_refine_ls_shift/su_max 0.001
_refine_ls_shift/su_mean 0.000
_refine_ls_structure_factor_coef Fsqd
_refine_ls_weighting_details 'w=1/[\s^2^(Fo^2^)+(0.0679P)^2^+0.0802P] where P=(Fo^2^+2Fc^2^)/3'
_refine_ls_weighting_scheme calc
_refine_ls_wR_factor_gt 0.1288
_refine_ls_wR_factor_ref 0.1447
_reflns_Friedel_coverage 0.000
_reflns_number_gt 3421
_reflns_number_total 4614
_reflns_threshold_expression 'I > 2\s(I)'
_cod_data_source_file d1cc01298c2.cif
_cod_data_source_block mr_1
_cod_depositor_comments 'Adding full bibliography for 7128226--7128227.cif.'
_cod_original_formula_sum 'C54.50 H78 Cl4 N2 Zn2'
_cod_database_code 7128226
_shelx_shelxl_version_number 2018/3
_shelx_space_group_comment
;
The symmetry employed for this shelxl refinement is uniquely defined
by the following loop, which should always be used as a source of
symmetry information in preference to the above space-group names.
They are only intended as comments.
;
_shelx_estimated_absorpt_t_max 0.801
_shelx_estimated_absorpt_t_min 0.654
_olex2_refinement_description
;
1. Fixed Uiso
 At 1.2 times of:
  All C(H) groups, All C(H,H) groups, All C(H,H,H,H) groups
 At 1.5 times of:
  All C(H,H,H) groups
2. Rigid body (RIGU) restrains
 All non-hydrogen atoms
 with sigma for 1-2 distances of 0.001 and sigma for 1-3 distances of 0.001
3. Others
 Sof(C23)=Sof(H23A)=Sof(H23B)=Sof(H23C)=1-FVAR(1)
 Sof(C9)=Sof(H9A)=Sof(H9B)=Sof(H9C)=FVAR(1)
 Sof(C2B)=Sof(C3B)=Sof(H3B)=Sof(H4BC)=Sof(H4BD)=Sof(H7BC)=Sof(H7BD)=Sof(C8B)=
 Sof(H8BA)=Sof(H8BB)=Sof(C10B)=Sof(H10A)=Sof(H10B)=Sof(H10C)=1-FVAR(2)
 Sof(H4AA)=Sof(H4AB)=Sof(H7AA)=Sof(H7AB)=Sof(C3A)=Sof(H3AA)=Sof(H3AB)=Sof(C2A)=
 Sof(C8A)=Sof(H8A)=Sof(C10A)=Sof(H10D)=Sof(H10E)=Sof(H10F)=FVAR(2)
4.a Ternary CH refined with riding coordinates:
 C3B(H3B), C17(H17), C20(H20), C8A(H8A)
4.b Secondary CH2 refined with riding coordinates:
 C4(H4BC,H4BD), C4(H4AA,H4AB), C7(H7BC,H7BD), C7(H7AA,H7AB), C8B(H8BA,H8BB),
 C3A(H3AA,H3AB)
4.c Aromatic/amide H refined with riding coordinates:
 C13(H13), C14(H14), C15(H15)
4.d Idealised Me refined as rotating group:
 C6(H6A,H6B,H6C), C9(H9A,H9B,H9C), C10B(H10A,H10B,H10C), C18(H18A,H18B,H18C),
 C19(H19A,H19B,H19C), C21(H21A,H21B,H21C), C22(H22A,H22B,H22C), C23(H23A,H23B,
 H23C), C10A(H10D,H10E,H10F)
;
_smtbx_masks_special_details
;
A solvent mask was calculated and 142 electrons were 
found in a volume of 574\%A^3^ in 1 void per unit cell. 
This is consistent with the presence of 1.5[C7H8] per Formula Unit 
which account for 150 electrons per unit cell.
;
_smtbx_masks_void_probe_radius 1.2
_smtbx_masks_void_truncation_radius 1.2
_olex2_submission_special_instructions 'No special instructions were received'

loop_
_space_group_symop_operation_xyz
'x, y, z'
'-x, y+1/2, -z+1/2'
'-x, -y, -z'
'x, -y-1/2, z-1/2'

loop_
_atom_site_label
_atom_site_type_symbol
_atom_site_fract_x
_atom_site_fract_y
_atom_site_fract_z
_atom_site_U_iso_or_equiv
_atom_site_adp_type
_atom_site_occupancy
_atom_site_site_symmetry_order
_atom_site_calc_flag
_atom_site_refinement_flags_posn
_atom_site_refinement_flags_adp
_atom_site_refinement_flags_occupancy
_atom_site_disorder_assembly
_atom_site_disorder_group
Zn1 Zn 0.97409(4) 0.04844(2) 0.90560(3) 0.04624(18) Uani 1 1 d . . . . .
Cl1 Cl 0.86374(9) 0.04358(5) 1.03075(6) 0.0538(3) Uani 1 1 d . . . . .
Cl2 Cl 0.83636(10) -0.00748(6) 0.79382(6) 0.0666(3) Uani 1 1 d . . . . .
N1 N 1.1407(3) 0.18297(14) 0.85529(17) 0.0406(6) Uani 1 1 d . . . . .
C1 C 1.0198(3) 0.15820(19) 0.8712(2) 0.0449(7) Uani 1 1 d . . . . .
C2B C 0.9011(17) 0.2154(9) 0.8400(10) 0.0545(17) Uani 0.44(2) 1 d . . P A 2
C3B C 0.9349(19) 0.2876(9) 0.8907(12) 0.063(2) Uani 0.44(2) 1 d . . P A 2
H3B H 0.867847 0.327853 0.867278 0.076 Uiso 0.44(2) 1 calc R U P A 2
C4 C 1.1009(4) 0.3187(2) 0.8864(3) 0.0655(10) Uani 1 1 d . . . . .
H4BC H 1.100288 0.371976 0.867299 0.079 Uiso 0.44(2) 1 calc R U P A 2
H4BD H 1.161055 0.314449 0.941826 0.079 Uiso 0.44(2) 1 calc R U P A 2
H4AA H 1.178825 0.326757 0.933008 0.079 Uiso 0.56(2) 1 calc R U P A 1
H4AB H 1.078328 0.368344 0.859020 0.079 Uiso 0.56(2) 1 calc R U P A 1
C5 C 1.1496(4) 0.26468(19) 0.8216(2) 0.0498(7) Uani 1 1 d . . . . .
C6 C 1.2955(4) 0.2854(2) 0.8077(2) 0.0548(9) Uani 1 1 d . . . . .
H6A H 1.358214 0.286300 0.861670 0.082 Uiso 1 1 calc R U . . .
H6B H 1.293936 0.335425 0.781407 0.082 Uiso 1 1 calc R U . . .
H6C H 1.327433 0.247685 0.771017 0.082 Uiso 1 1 calc R U . . .
C7 C 1.0404(4) 0.2678(2) 0.7402(3) 0.0611(9) Uani 1 1 d . . . . .
H7BC H 1.028028 0.321490 0.723005 0.073 Uiso 0.44(2) 1 calc R U P A 2
H7BD H 1.078628 0.241087 0.695670 0.073 Uiso 0.44(2) 1 calc R U P A 2
H7AA H 1.056672 0.227310 0.700863 0.073 Uiso 0.56(2) 1 calc R U P A 1
H7AB H 1.042700 0.317411 0.712046 0.073 Uiso 0.56(2) 1 calc R U P A 1
C8B C 0.8981(15) 0.2347(10) 0.7433(11) 0.058(2) Uani 0.44(2) 1 d . . P A 2
H8BA H 0.882091 0.188368 0.708499 0.069 Uiso 0.44(2) 1 calc R U P A 2
H8BB H 0.824811 0.271845 0.722938 0.069 Uiso 0.44(2) 1 calc R U P A 2
C9 C 0.8100(9) 0.2030(6) 0.7071(6) 0.090(3) Uani 0.568(8) 1 d . . P A 1
H9A H 0.792575 0.228156 0.652457 0.135 Uiso 0.568(8) 1 calc R U P A 1
H9B H 0.722013 0.190909 0.724497 0.135 Uiso 0.568(8) 1 calc R U P A 1
H9C H 0.861756 0.156174 0.703024 0.135 Uiso 0.568(8) 1 calc R U P A 1
C10B C 0.7564(15) 0.1804(10) 0.8498(13) 0.067(3) Uani 0.44(2) 1 d . . P A 2
H10A H 0.737717 0.135695 0.813816 0.101 Uiso 0.44(2) 1 calc R U P A 2
H10B H 0.683843 0.218086 0.833384 0.101 Uiso 0.44(2) 1 calc R U P A 2
H10C H 0.758234 0.165711 0.908343 0.101 Uiso 0.44(2) 1 calc R U P A 2
C11 C 1.2649(3) 0.13227(17) 0.8652(2) 0.0392(6) Uani 1 1 d . . . . .
C12 C 1.3653(3) 0.13943(19) 0.9398(2) 0.0448(7) Uani 1 1 d . . . . .
C13 C 1.4847(4) 0.0934(2) 0.9470(3) 0.0591(9) Uani 1 1 d . . . . .
H13 H 1.551691 0.095234 0.996676 0.071 Uiso 1 1 calc R U . . .
C14 C 1.5048(4) 0.0453(2) 0.8813(3) 0.0667(10) Uani 1 1 d . . . . .
H14 H 1.586458 0.015875 0.886298 0.080 Uiso 1 1 calc R U . . .
C15 C 1.4057(4) 0.0402(2) 0.8085(3) 0.0605(9) Uani 1 1 d . . . . .
H15 H 1.421614 0.006967 0.765101 0.073 Uiso 1 1 calc R U . . .
C16 C 1.2818(3) 0.08316(19) 0.7972(2) 0.0474(7) Uani 1 1 d . . . . .
C17 C 1.1764(4) 0.0740(2) 0.7154(3) 0.0618(9) Uani 1 1 d . . . . .
H17 H 1.089719 0.101022 0.721924 0.074 Uiso 1 1 calc R U . . .
C18 C 1.2317(5) 0.1086(3) 0.6389(3) 0.0856(14) Uani 1 1 d . . . . .
H18A H 1.238700 0.163668 0.645278 0.128 Uiso 1 1 calc R U . . .
H18B H 1.168307 0.096254 0.587168 0.128 Uiso 1 1 calc R U . . .
H18C H 1.322913 0.087541 0.636407 0.128 Uiso 1 1 calc R U . . .
C19 C 1.1417(5) -0.0113(2) 0.6965(3) 0.0838(14) Uani 1 1 d . . . . .
H19A H 1.222288 -0.036814 0.681451 0.126 Uiso 1 1 calc R U . . .
H19B H 1.064186 -0.015149 0.649792 0.126 Uiso 1 1 calc R U . . .
H19C H 1.116945 -0.035317 0.746299 0.126 Uiso 1 1 calc R U . . .
C20 C 1.3481(4) 0.1924(2) 1.0127(2) 0.0535(8) Uani 1 1 d . . . . .
H20 H 1.283078 0.233301 0.988300 0.064 Uiso 1 1 calc R U . . .
C21 C 1.2783(6) 0.1509(3) 1.0779(3) 0.0936(16) Uani 1 1 d . . . . .
H21A H 1.193673 0.126445 1.049601 0.140 Uiso 1 1 calc R U . . .
H21B H 1.255777 0.187341 1.119064 0.140 Uiso 1 1 calc R U . . .
H21C H 1.341191 0.112453 1.106517 0.140 Uiso 1 1 calc R U . . .
C22 C 1.4816(5) 0.2321(4) 1.0541(4) 0.115(2) Uani 1 1 d . . . . .
H22A H 1.542527 0.195370 1.087319 0.172 Uiso 1 1 calc R U . . .
H22B H 1.459377 0.272768 1.090666 0.172 Uiso 1 1 calc R U . . .
H22C H 1.528021 0.253531 1.010594 0.172 Uiso 1 1 calc R U . . .
C23 C 0.9307(12) 0.2778(7) 0.9879(7) 0.086(3) Uani 0.432(8) 1 d . . P A 2
H23A H 0.836171 0.266870 0.995512 0.130 Uiso 0.432(8) 1 calc R U P A 2
H23B H 0.962230 0.324668 1.017583 0.130 Uiso 0.432(8) 1 calc R U P A 2
H23C H 0.991138 0.235997 1.010576 0.130 Uiso 0.432(8) 1 calc R U P A 2
C3A C 0.9813(14) 0.2933(6) 0.9219(10) 0.061(2) Uani 0.56(2) 1 d . . P A 1
H3AA H 0.914360 0.335109 0.921582 0.073 Uiso 0.56(2) 1 calc R U P A 1
H3AB H 1.010691 0.276053 0.980444 0.073 Uiso 0.56(2) 1 calc R U P A 1
C2A C 0.9130(14) 0.2248(8) 0.8644(8) 0.0569(16) Uani 0.56(2) 1 d . . P A 1
C8A C 0.8935(11) 0.2554(9) 0.7718(9) 0.063(2) Uani 0.56(2) 1 d . . P A 1
H8A H 0.845092 0.305297 0.769696 0.076 Uiso 0.56(2) 1 calc R U P A 1
C10A C 0.7725(14) 0.2010(8) 0.8886(12) 0.074(3) Uani 0.56(2) 1 d . . P A 1
H10D H 0.738458 0.155164 0.857660 0.111 Uiso 0.56(2) 1 calc R U P A 1
H10E H 0.705451 0.241922 0.874414 0.111 Uiso 0.56(2) 1 calc R U P A 1
H10F H 0.785259 0.190869 0.948914 0.111 Uiso 0.56(2) 1 calc R U P A 1

loop_
_atom_site_aniso_label
_atom_site_aniso_U_11
_atom_site_aniso_U_22
_atom_site_aniso_U_33
_atom_site_aniso_U_23
_atom_site_aniso_U_13
_atom_site_aniso_U_12
Zn1 0.0434(3) 0.0434(3) 0.0543(3) 0.01134(18) 0.0152(2) 0.00123(16)
Cl1 0.0482(5) 0.0562(6) 0.0619(6) 0.0140(4) 0.0235(4) 0.0134(4)
Cl2 0.0642(6) 0.0778(7) 0.0572(6) 0.0043(5) 0.0089(5) -0.0110(5)
N1 0.0475(12) 0.0341(12) 0.0437(15) 0.0057(11) 0.0178(11) 0.0046(10)
C1 0.0445(14) 0.0403(15) 0.053(2) 0.0051(14) 0.0180(15) 0.0043(11)
C2B 0.057(2) 0.048(4) 0.063(4) 0.012(3) 0.025(3) 0.018(2)
C3B 0.078(4) 0.050(3) 0.070(5) 0.005(4) 0.035(4) 0.020(3)
C4 0.086(2) 0.0373(17) 0.082(2) 0.0051(16) 0.037(2) 0.0145(16)
C5 0.0623(16) 0.0330(14) 0.0591(18) 0.0096(14) 0.0245(13) 0.0064(13)
C6 0.0671(17) 0.0411(19) 0.060(2) 0.0099(17) 0.0214(17) -0.0061(16)
C7 0.0645(17) 0.052(2) 0.0692(19) 0.0245(17) 0.0182(14) 0.0082(17)
C8B 0.063(3) 0.051(6) 0.061(4) 0.011(3) 0.016(3) 0.010(4)
C9 0.076(5) 0.106(6) 0.084(5) 0.019(5) 0.001(4) -0.014(4)
C10B 0.052(3) 0.069(7) 0.087(10) 0.016(6) 0.030(5) 0.019(4)
C11 0.0395(13) 0.0323(15) 0.0514(14) 0.0062(12) 0.0229(11) 0.0001(11)
C12 0.0428(14) 0.0423(17) 0.0537(15) 0.0078(12) 0.0204(11) -0.0019(12)
C13 0.0407(16) 0.067(2) 0.073(2) 0.0103(17) 0.0188(15) 0.0064(15)
C14 0.0532(19) 0.068(3) 0.087(2) 0.0100(19) 0.0355(15) 0.0163(18)
C15 0.0622(18) 0.051(2) 0.078(2) -0.0021(18) 0.0397(14) 0.0083(15)
C16 0.0525(16) 0.0392(17) 0.0585(15) 0.0007(13) 0.0318(12) -0.0029(13)
C17 0.079(2) 0.0513(18) 0.0592(18) -0.0096(16) 0.0225(14) 0.0000(18)
C18 0.121(4) 0.082(3) 0.059(2) 0.002(2) 0.029(2) 0.000(3)
C19 0.097(3) 0.065(2) 0.097(4) -0.029(2) 0.037(3) -0.018(2)
C20 0.0536(19) 0.055(2) 0.0531(18) -0.0009(14) 0.0113(15) -0.0034(15)
C21 0.151(4) 0.075(3) 0.070(3) -0.007(2) 0.060(3) -0.012(3)
C22 0.079(3) 0.141(5) 0.121(5) -0.057(4) 0.004(3) -0.032(3)
C23 0.098(8) 0.102(8) 0.068(5) -0.007(4) 0.037(5) -0.013(6)
C3A 0.078(4) 0.041(3) 0.071(5) 0.010(3) 0.031(3) 0.023(3)
C2A 0.060(3) 0.048(3) 0.069(4) 0.014(3) 0.029(3) 0.0177(18)
C8A 0.059(2) 0.063(5) 0.069(4) 0.019(3) 0.018(3) 0.019(3)
C10A 0.065(4) 0.058(6) 0.112(9) 0.017(6) 0.049(6) 0.023(3)

loop_
_atom_type_symbol
_atom_type_description
_atom_type_scat_dispersion_real
_atom_type_scat_dispersion_imag
_atom_type_scat_source
C C 0.0033 0.0016 'International Tables Vol C Tables 4.2.6.8 and 6.1.1.4'
Cl Cl 0.1484 0.1585 'International Tables Vol C Tables 4.2.6.8 and 6.1.1.4'
H H 0.0000 0.0000 'International Tables Vol C Tables 4.2.6.8 and 6.1.1.4'
N N 0.0061 0.0033 'International Tables Vol C Tables 4.2.6.8 and 6.1.1.4'
Zn Zn 0.2839 1.4301 'International Tables Vol C Tables 4.2.6.8 and 6.1.1.4'

loop_
_geom_angle_atom_site_label_1
_geom_angle_atom_site_label_2
_geom_angle_atom_site_label_3
_geom_angle
_geom_angle_site_symmetry_1
_geom_angle_site_symmetry_3
_geom_angle_publ_flag
Cl1 Zn1 Cl1 88.78(3) 3_757 . y
Cl2 Zn1 Cl1 110.50(4) . . y
Cl2 Zn1 Cl1 107.98(4) . 3_757 y
C1 Zn1 Cl1 126.09(10) . 3_757 y
C1 Zn1 Cl1 113.50(9) . . y
C1 Zn1 Cl2 108.36(10) . . y
Zn1 Cl1 Zn1 91.22(3) 3_757 . ?
C1 N1 C5 118.6(3) . . ?
C1 N1 C11 121.4(3) . . ?
C11 N1 C5 119.8(2) . . ?
N1 C1 Zn1 126.6(2) . . ?
N1 C1 C2B 111.6(6) . . ?
N1 C1 C2A 110.5(5) . . ?
C2B C1 Zn1 120.2(6) . . ?
C2A C1 Zn1 122.8(5) . . ?
C1 C2B C8B 109.9(9) . . ?
C1 C2B C10B 110.5(11) . . ?
C3B C2B C1 106.6(11) . . ?
C3B C2B C8B 108.4(11) . . ?
C3B C2B C10B 112.9(10) . . ?
C10B C2B C8B 108.5(11) . . ?
C2B C3B C4 111.3(9) . . ?
C2B C3B C23 113.7(11) . . ?
C23 C3B C4 105.1(13) . . ?
C5 C4 C3B 103.6(6) . . ?
C3A C4 C5 116.0(6) . . ?
N1 C5 C4 106.9(3) . . ?
N1 C5 C7 105.0(3) . . ?
C6 C5 N1 112.6(3) . . ?
C6 C5 C4 111.0(3) . . ?
C6 C5 C7 113.3(3) . . ?
C7 C5 C4 107.6(3) . . ?
C5 C7 C8A 104.5(6) . . ?
C8B C7 C5 117.6(6) . . ?
C7 C8B C2B 104.6(10) . . ?
C12 C11 N1 118.0(3) . . ?
C12 C11 C16 123.2(3) . . ?
C16 C11 N1 118.7(3) . . ?
C11 C12 C20 123.4(3) . . ?
C13 C12 C11 117.5(3) . . ?
C13 C12 C20 119.1(3) . . ?
C14 C13 C12 120.6(4) . . ?
C15 C14 C13 120.6(4) . . ?
C14 C15 C16 122.2(4) . . ?
C11 C16 C17 124.9(3) . . ?
C15 C16 C11 115.8(3) . . ?
C15 C16 C17 119.3(3) . . ?
C16 C17 C18 111.4(3) . . ?
C16 C17 C19 111.2(4) . . ?
C18 C17 C19 108.4(3) . . ?
C12 C20 C21 110.9(3) . . ?
C22 C20 C12 114.3(3) . . ?
C22 C20 C21 111.6(4) . . ?
C4 C3A C2A 106.7(7) . . ?
C1 C2A C3A 108.5(8) . . ?
C1 C2A C8A 107.1(7) . . ?
C8A C2A C3A 105.3(8) . . ?
C10A C2A C1 113.2(9) . . ?
C10A C2A C3A 111.0(7) . . ?
C10A C2A C8A 111.4(9) . . ?
C9 C8A C7 105.6(10) . . ?
C9 C8A C2A 114.0(9) . . ?
C2A C8A C7 112.1(8) . . ?

loop_
_geom_bond_atom_site_label_1
_geom_bond_atom_site_label_2
_geom_bond_distance
_geom_bond_site_symmetry_2
_geom_bond_publ_flag
Zn1 Cl1 2.3371(10) 3_757 y
Zn1 Cl1 2.4128(10) . y
Zn1 Cl2 2.2442(11) . y
Zn1 C1 2.046(3) . y
N1 C1 1.309(4) . ?
N1 C5 1.520(4) . ?
N1 C11 1.472(4) . ?
C1 C2B 1.530(17) . ?
C1 C2A 1.537(13) . ?
C2B C3B 1.491(17) . ?
C2B C8B 1.567(15) . ?
C2B C10B 1.556(18) . ?
C3B C4 1.704(16) . ?
C3B C23 1.56(2) . ?
C4 C5 1.523(5) . ?
C4 C3A 1.439(10) . ?
C5 C6 1.507(5) . ?
C5 C7 1.520(5) . ?
C7 C8B 1.497(14) . ?
C7 C8A 1.599(11) . ?
C9 C8A 1.497(19) . ?
C11 C12 1.400(5) . ?
C11 C16 1.405(4) . ?
C12 C13 1.390(5) . ?
C12 C20 1.509(5) . ?
C13 C14 1.375(6) . ?
C14 C15 1.369(6) . ?
C15 C16 1.394(5) . ?
C16 C17 1.513(5) . ?
C17 C18 1.530(5) . ?
C17 C19 1.532(5) . ?
C20 C21 1.511(5) . ?
C20 C22 1.508(6) . ?
C3A C2A 1.571(13) . ?
C2A C8A 1.543(12) . ?
C2A C10A 1.530(14) . ?

loop_
_smtbx_masks_void_nr
_smtbx_masks_void_average_x
_smtbx_masks_void_average_y
_smtbx_masks_void_average_z
_smtbx_masks_void_volume
_smtbx_masks_void_count_electrons
_smtbx_masks_void_content
1 -0.253 0.000 0.500 287.3 71.0 '1.5 toluene'
2 -0.048 0.500 0.000 287.3 71.0 '1.5 toluene'
